data_7040480
loop_
_publ_author_name
'Li, Chuan-Ti'
'Zhao, Yi-Fan'
'Hu, Huai-Ming'
'Zhao, Hui'
'Wang, Xiaofang'
'Xue, Ganglin'

_publ_section_title
;
 Lanthanide coordination frameworks constructed from
 3,3',4,4'-diphenylsulfonetetracarboxylic and 1,10-phenanthroline:
 synthesis, crystal structures and luminescence properties.
;
_journal_issue 39
_journal_name_full 'Dalton transactions (Cambridge, England : 2003)'
_journal_page_first 15436
_journal_paper_doi 10.1039/c6dt02646j
_journal_volume 45
_journal_year 2016
_chemical_formula_sum 'C16 H7 O13 S Sm'
_chemical_formula_weight 589.63
_chemical_name_systematic
; 
 ? 
;
_space_group_IT_number 2
_symmetry_cell_setting triclinic
_symmetry_space_group_name_Hall '-P 1'
_symmetry_space_group_name_H-M 'P -1'
_atom_sites_solution_hydrogens geom
_atom_sites_solution_primary direct
_atom_sites_solution_secondary difmap
_audit_creation_method SHELXL-97
_audit_update_record
;
2016-07-01 deposited with the CCDC.
2016-08-25 downloaded from the CCDC.
;
_cell_angle_alpha 109.604(2)
_cell_angle_beta 95.076(2)
_cell_angle_gamma 93.038(2)
_cell_formula_units_Z 2
_cell_length_a 5.9443(9)
_cell_length_b 13.177(2)
_cell_length_c 13.687(2)
_cell_measurement_reflns_used 2274
_cell_measurement_temperature 296(2)
_cell_measurement_theta_max 26.24
_cell_measurement_theta_min 3.02
_cell_volume 1002.1(3)
_computing_cell_refinement 'Bruker SAINT'
_computing_data_collection 'Bruker APEX2'
_computing_data_reduction 'Bruker SAINT'
_computing_molecular_graphics 'Bruker SHELXTL'
_computing_publication_material 'Bruker SHELXTL'
_computing_structure_refinement 'SHELXL-97 (Sheldrick, 1997)'
_computing_structure_solution 'SHELXS-97 (Sheldrick, 1990)'
_diffrn_ambient_temperature 296(2)
_diffrn_measured_fraction_theta_full 0.967
_diffrn_measured_fraction_theta_max 0.967
_diffrn_measurement_device_type 'Bruker APEX-II CCD'
_diffrn_measurement_method '\f and \w scans'
_diffrn_radiation_monochromator graphite
_diffrn_radiation_source 'fine-focus sealed tube'
_diffrn_radiation_type MoK\a
_diffrn_radiation_wavelength 0.71073
_diffrn_reflns_av_R_equivalents 0.0220
_diffrn_reflns_av_sigmaI/netI 0.0468
_diffrn_reflns_limit_h_max 6
_diffrn_reflns_limit_h_min -7
_diffrn_reflns_limit_k_max 15
_diffrn_reflns_limit_k_min -13
_diffrn_reflns_limit_l_max 14
_diffrn_reflns_limit_l_min -16
_diffrn_reflns_number 4935
_diffrn_reflns_theta_full 25.05
_diffrn_reflns_theta_max 25.05
_diffrn_reflns_theta_min 1.86
_exptl_absorpt_coefficient_mu 3.102
_exptl_absorpt_correction_T_max 0.725
_exptl_absorpt_correction_T_min 0.553
_exptl_absorpt_correction_type multi-scan
_exptl_absorpt_process_details sadabs
_exptl_crystal_colour yellow
_exptl_crystal_density_diffrn 1.954
_exptl_crystal_density_method 'not measured'
_exptl_crystal_description block
_exptl_crystal_F_000 570
_exptl_crystal_size_max 0.18
_exptl_crystal_size_mid 0.12
_exptl_crystal_size_min 0.08
_refine_diff_density_max 1.285
_refine_diff_density_min -1.179
_refine_diff_density_rms 0.160
_refine_ls_extinction_method none
_refine_ls_goodness_of_fit_ref 1.068
_refine_ls_hydrogen_treatment mixed
_refine_ls_matrix_type full
_refine_ls_number_parameters 289
_refine_ls_number_reflns 3431
_refine_ls_number_restraints 0
_refine_ls_restrained_S_all 1.068
_refine_ls_R_factor_all 0.0376
_refine_ls_R_factor_gt 0.0351
_refine_ls_shift/su_max 0.001
_refine_ls_shift/su_mean 0.000
_refine_ls_structure_factor_coef Fsqd
_refine_ls_weighting_details 'calc w=1/[\s^2^(Fo^2^)+(0.0494P)^2^+4.0041P] where P=(Fo^2^+2Fc^2^)/3'
_refine_ls_weighting_scheme calc
_refine_ls_wR_factor_gt 0.0970
_refine_ls_wR_factor_ref 0.0988
_reflns_number_gt 3211
_reflns_number_total 3431
_reflns_threshold_expression >2sigma(I)
_cod_data_source_file c6dt02646j2.cif
_cod_data_source_block nw1955_0m
_cod_depositor_comments
;
The following automatic conversions were performed:

'_symmetry_cell_setting' value 'Triclinic' changed to 'triclinic'
according to
/usr/data/users/saulius/crontab/automatic-downloads/rss-feeds/RSC/lib/dictionaries/cif_core.dic
dictionary named 'cif_core.dic' version 2.4.2 from 2011-04-26.

Automatic conversion script
Id: cif_fix_values 4268 2015-11-12 08:31:59Z antanas 

 Adding full bibliography for 7040480--7040491.cif.
;
_cod_original_sg_symbol_H-M P-1
_cod_database_code 7040480

loop_
_symmetry_equiv_pos_as_xyz
'x, y, z'
'-x, -y, -z'

loop_
_atom_site_label
_atom_site_type_symbol
_atom_site_fract_x
_atom_site_fract_y
_atom_site_fract_z
_atom_site_U_iso_or_equiv
_atom_site_adp_type
_atom_site_occupancy
_atom_site_symmetry_multiplicity
_atom_site_calc_flag
_atom_site_refinement_flags
Sm1 Sm 0.37542(4) 0.36253(2) 0.36455(2) 0.01758(12) Uani 1 1 d .
S1 S 0.4644(3) 0.88620(12) 0.25041(12) 0.0245(3) Uani 1 1 d .
O1 O 0.1696(7) 0.5054(3) 0.3246(3) 0.0284(10) Uani 1 1 d .
O2 O 0.3877(7) 0.5751(3) 0.4726(3) 0.0254(9) Uani 1 1 d .
O3 O -0.0866(7) 0.6204(3) 0.5146(3) 0.0271(9) Uani 1 1 d .
O4 O -0.2470(8) 0.7737(3) 0.5618(4) 0.0329(11) Uani 1 1 d .
O5 O -0.3121(7) 0.6797(4) -0.1704(3) 0.0289(10) Uani 1 1 d .
O6 O -0.0506(8) 0.7460(4) -0.2415(3) 0.0349(11) Uani 1 1 d .
O7 O -0.3448(8) 0.9081(4) -0.0723(3) 0.0337(11) Uani 1 1 d .
O8 O -0.2836(8) 0.9984(4) 0.0982(4) 0.0346(11) Uani 1 1 d .
H8 H -0.3943 1.0284 0.0855 0.052 Uiso 1 1 calc R
O9 O 0.6672(7) 0.8305(4) 0.2336(4) 0.0357(11) Uani 1 1 d .
O10 O 0.4810(9) 1.0025(4) 0.2937(4) 0.0389(12) Uani 1 1 d .
C1 C 0.2550(9) 0.5862(4) 0.3999(4) 0.0190(12) Uani 1 1 d .
C2 C 0.2112(9) 0.6962(5) 0.3973(5) 0.0203(12) Uani 1 1 d .
C3 C 0.3437(10) 0.7371(5) 0.3396(5) 0.0233(12) Uani 1 1 d .
H3 H 0.4582 0.6981 0.3069 0.028 Uiso 1 1 calc R
C4 C 0.3063(10) 0.8367(5) 0.3304(5) 0.0230(12) Uani 1 1 d .
C5 C 0.1385(11) 0.8966(5) 0.3794(5) 0.0286(14) Uani 1 1 d .
H5 H 0.1151 0.9635 0.3731 0.034 Uiso 1 1 calc R
C6 C 0.0061(11) 0.8555(5) 0.4379(5) 0.0265(13) Uani 1 1 d .
H6 H -0.1078 0.8949 0.4707 0.032 Uiso 1 1 calc R
C7 C 0.0409(9) 0.7557(4) 0.4485(4) 0.0188(12) Uani 1 1 d .
C8 C -0.1067(10) 0.7148(5) 0.5118(5) 0.0218(12) Uani 1 1 d .
C9 C -0.1265(11) 0.7332(5) -0.1634(5) 0.0264(13) Uani 1 1 d .
C10 C 0.0155(10) 0.7786(5) -0.0588(5) 0.0255(13) Uani 1 1 d .
C11 C 0.2111(12) 0.7276(6) -0.0472(5) 0.0356(16) Uani 1 1 d .
H11 H 0.2507 0.6715 -0.1035 0.043 Uiso 1 1 calc R
C12 C 0.3458(11) 0.7594(5) 0.0467(5) 0.0310(14) Uani 1 1 d .
H12 H 0.4744 0.7242 0.0540 0.037 Uiso 1 1 calc R
C13 C 0.2893(10) 0.8445(5) 0.1306(5) 0.0232(12) Uani 1 1 d .
C14 C 0.1005(10) 0.8981(5) 0.1192(5) 0.0227(12) Uani 1 1 d .
H14 H 0.0669 0.9570 0.1746 0.027 Uiso 1 1 calc R
C15 C -0.0396(10) 0.8645(5) 0.0251(5) 0.0223(12) Uani 1 1 d .
C16 C -0.2393(10) 0.9260(5) 0.0135(5) 0.0223(12) Uani 1 1 d .
O11 O 0.6990(8) 0.4517(4) 0.3223(4) 0.0418(12) Uani 1 1 d .
O12 O 0.6261(8) 0.2181(3) 0.3095(4) 0.0332(10) Uani 1 1 d .
O13 O 0.739(5) 0.5711(17) 0.1720(17) 0.173(13) Uani 0.50 1 d P
O14 O 0.248(4) 0.5032(14) 0.0950(14) 0.140(10) Uani 0.50 1 d P

loop_
_atom_site_aniso_label
_atom_site_aniso_U_11
_atom_site_aniso_U_22
_atom_site_aniso_U_33
_atom_site_aniso_U_23
_atom_site_aniso_U_13
_atom_site_aniso_U_12
Sm1 0.01574(18) 0.01839(18) 0.01853(18) 0.00601(12) 0.00209(11) 0.00271(11)
S1 0.0242(8) 0.0286(8) 0.0235(7) 0.0141(6) 0.0000(6) -0.0025(6)
O1 0.032(2) 0.020(2) 0.030(2) 0.0062(19) -0.0077(19) 0.0056(18)
O2 0.022(2) 0.023(2) 0.033(2) 0.0133(19) -0.0016(19) 0.0039(17)
O3 0.029(2) 0.020(2) 0.036(2) 0.0127(19) 0.0109(19) 0.0052(17)
O4 0.037(3) 0.026(2) 0.043(3) 0.016(2) 0.021(2) 0.015(2)
O5 0.024(2) 0.034(2) 0.025(2) 0.0061(19) 0.0033(18) -0.0021(19)
O6 0.031(2) 0.050(3) 0.021(2) 0.012(2) -0.0014(19) -0.010(2)
O7 0.037(3) 0.035(3) 0.027(2) 0.010(2) -0.007(2) 0.012(2)
O8 0.036(3) 0.039(3) 0.029(2) 0.008(2) 0.004(2) 0.019(2)
O9 0.021(2) 0.058(3) 0.037(3) 0.028(2) -0.0003(19) 0.005(2)
O10 0.053(3) 0.027(2) 0.036(3) 0.013(2) -0.001(2) -0.012(2)
C1 0.017(3) 0.021(3) 0.022(3) 0.009(2) 0.003(2) 0.006(2)
C2 0.019(3) 0.020(3) 0.023(3) 0.010(2) -0.005(2) 0.003(2)
C3 0.022(3) 0.024(3) 0.025(3) 0.009(3) 0.004(2) 0.007(2)
C4 0.024(3) 0.023(3) 0.023(3) 0.010(2) 0.002(2) 0.002(2)
C5 0.040(4) 0.021(3) 0.029(3) 0.013(3) 0.010(3) 0.007(3)
C6 0.036(4) 0.023(3) 0.024(3) 0.010(3) 0.008(3) 0.011(3)
C7 0.024(3) 0.014(3) 0.018(3) 0.005(2) -0.001(2) 0.001(2)
C8 0.020(3) 0.021(3) 0.024(3) 0.008(2) -0.001(2) 0.002(2)
C9 0.026(3) 0.026(3) 0.025(3) 0.004(3) 0.005(3) 0.008(3)
C10 0.023(3) 0.026(3) 0.024(3) 0.006(3) -0.001(3) 0.000(2)
C11 0.031(4) 0.034(4) 0.032(4) -0.002(3) 0.005(3) 0.011(3)
C12 0.028(3) 0.037(4) 0.028(3) 0.011(3) -0.001(3) 0.013(3)
C13 0.022(3) 0.022(3) 0.027(3) 0.012(3) -0.001(2) -0.002(2)
C14 0.024(3) 0.022(3) 0.024(3) 0.010(2) 0.003(2) 0.002(2)
C15 0.025(3) 0.020(3) 0.022(3) 0.007(2) 0.008(2) 0.002(2)
C16 0.022(3) 0.021(3) 0.025(3) 0.008(2) 0.004(2) 0.001(2)
O11 0.028(3) 0.043(3) 0.049(3) 0.007(2) 0.019(2) -0.007(2)
O12 0.029(2) 0.026(2) 0.047(3) 0.013(2) 0.011(2) 0.0077(19)
O13 0.26(3) 0.118(16) 0.099(15) -0.012(12) -0.054(18) 0.123(19)
O14 0.27(3) 0.075(11) 0.092(12) 0.069(10) -0.043(15) -0.054(14)

loop_
_atom_type_symbol
_atom_type_description
_atom_type_scat_dispersion_real
_atom_type_scat_dispersion_imag
_atom_type_scat_source
C C 0.0033 0.0016 'International Tables Vol C Tables 4.2.6.8 and 6.1.1.4'
H H 0.0000 0.0000 'International Tables Vol C Tables 4.2.6.8 and 6.1.1.4'
O O 0.0106 0.0060 'International Tables Vol C Tables 4.2.6.8 and 6.1.1.4'
Sm Sm -0.1638 3.4418 'International Tables Vol C Tables 4.2.6.8 and 6.1.1.4'
S S 0.1246 0.1234 'International Tables Vol C Tables 4.2.6.8 and 6.1.1.4'

loop_
_geom_angle_atom_site_label_1
_geom_angle_atom_site_label_2
_geom_angle_atom_site_label_3
_geom_angle
_geom_angle_site_symmetry_1
_geom_angle_site_symmetry_3
O2 Sm1 O12 86.43(15) 2_666 .
O2 Sm1 O3 79.99(15) 2_666 2_566
O12 Sm1 O3 127.49(14) . 2_566
O2 Sm1 O4 80.64(15) 2_666 2_566
O12 Sm1 O4 74.60(15) . 2_566
O3 Sm1 O4 53.28(13) 2_566 2_566
O2 Sm1 O6 154.30(15) 2_666 2_565
O12 Sm1 O6 92.97(16) . 2_565
O3 Sm1 O6 80.07(15) 2_566 2_565
O4 Sm1 O6 74.46(16) 2_566 2_565
O2 Sm1 O1 114.17(14) 2_666 .
O12 Sm1 O1 148.30(16) . .
O3 Sm1 O1 81.51(14) 2_566 .
O4 Sm1 O1 130.19(15) 2_566 .
O6 Sm1 O1 78.55(15) 2_565 .
O2 Sm1 O5 151.78(14) 2_666 2_565
O12 Sm1 O5 80.67(15) . 2_565
O3 Sm1 O5 127.52(14) 2_566 2_565
O4 Sm1 O5 119.19(15) 2_566 2_565
O6 Sm1 O5 52.21(14) 2_565 2_565
O1 Sm1 O5 69.95(14) . 2_565
O2 Sm1 O2 64.29(15) 2_666 .
O12 Sm1 O2 140.94(14) . .
O3 Sm1 O2 74.59(13) 2_566 .
O4 Sm1 O2 121.40(14) 2_566 .
O6 Sm1 O2 124.73(15) 2_565 .
O1 Sm1 O2 49.91(13) . .
O5 Sm1 O2 112.79(13) 2_565 .
O2 Sm1 C8 79.46(15) 2_666 2_566
O12 Sm1 C8 100.95(16) . 2_566
O3 Sm1 C8 26.79(15) 2_566 2_566
O4 Sm1 C8 26.49(15) 2_566 2_566
O6 Sm1 C8 75.42(16) 2_565 2_566
O1 Sm1 C8 106.18(16) . 2_566
O5 Sm1 C8 127.52(15) 2_565 2_566
O2 Sm1 C8 98.48(15) . 2_566
O2 Sm1 C9 173.05(15) 2_666 2_565
O12 Sm1 C9 86.63(17) . 2_565
O3 Sm1 C9 103.96(16) 2_566 2_565
O4 Sm1 C9 97.06(17) 2_566 2_565
O6 Sm1 C9 26.05(16) 2_565 2_565
O1 Sm1 C9 72.32(16) . 2_565
O5 Sm1 C9 26.16(16) 2_565 2_565
O2 Sm1 C9 122.07(15) . 2_565
C8 Sm1 C9 101.43(17) 2_566 2_565
O10 S1 O9 119.9(3) . .
O10 S1 C4 107.4(3) . .
O9 S1 C4 108.8(3) . .
O10 S1 C13 108.6(3) . .
O9 S1 C13 107.7(3) . .
C4 S1 C13 103.3(3) . .
C1 O1 Sm1 99.6(3) . .
C1 O2 Sm1 154.8(4) . 2_666
C1 O2 Sm1 89.5(3) . .
Sm1 O2 Sm1 115.71(15) 2_666 .
C8 O3 Sm1 92.6(3) . 2_566
C8 O4 Sm1 92.9(3) . 2_566
C9 O5 Sm1 91.9(4) . 2_565
C9 O6 Sm1 93.8(4) . 2_565
C16 O8 H8 109.5 . .
O1 C1 O2 120.6(5) . .
O1 C1 C2 118.2(5) . .
O2 C1 C2 121.0(5) . .
C3 C2 C7 120.2(5) . .
C3 C2 C1 116.8(5) . .
C7 C2 C1 122.9(5) . .
C2 C3 C4 119.8(5) . .
C2 C3 H3 120.1 . .
C4 C3 H3 120.1 . .
C5 C4 C3 121.1(5) . .
C5 C4 S1 118.7(4) . .
C3 C4 S1 120.1(5) . .
C6 C5 C4 118.9(6) . .
C6 C5 H5 120.5 . .
C4 C5 H5 120.5 . .
C5 C6 C7 121.0(6) . .
C5 C6 H6 119.5 . .
C7 C6 H6 119.5 . .
C6 C7 C2 118.9(5) . .
C6 C7 C8 118.9(5) . .
C2 C7 C8 122.2(5) . .
O4 C8 O3 121.3(5) . .
O4 C8 C7 120.0(5) . .
O3 C8 C7 118.7(5) . .
O4 C8 Sm1 60.6(3) . 2_566
O3 C8 Sm1 60.6(3) . 2_566
C7 C8 Sm1 178.4(4) . 2_566
O6 C9 O5 122.1(6) . .
O6 C9 C10 118.9(6) . .
O5 C9 C10 119.0(6) . .
O6 C9 Sm1 60.1(3) . 2_565
O5 C9 Sm1 61.9(3) . 2_565
C10 C9 Sm1 176.5(4) . 2_565
C15 C10 C11 119.4(6) . .
C15 C10 C9 124.3(6) . .
C11 C10 C9 116.3(6) . .
C12 C11 C10 120.7(6) . .
C12 C11 H11 119.6 . .
C10 C11 H11 119.6 . .
C11 C12 C13 119.8(6) . .
C11 C12 H12 120.1 . .
C13 C12 H12 120.1 . .
C14 C13 C12 120.1(6) . .
C14 C13 S1 120.2(5) . .
C12 C13 S1 119.7(5) . .
C13 C14 C15 120.3(6) . .
C13 C14 H14 119.9 . .
C15 C14 H14 119.9 . .
C14 C15 C10 119.7(6) . .
C14 C15 C16 119.3(5) . .
C10 C15 C16 120.9(5) . .
O7 C16 O8 124.3(6) . .
O7 C16 C15 120.4(5) . .
O8 C16 C15 115.3(5) . .

loop_
_geom_bond_atom_site_label_1
_geom_bond_atom_site_label_2
_geom_bond_distance
_geom_bond_site_symmetry_2
Sm1 O2 2.391(4) 2_666
Sm1 O12 2.439(4) .
Sm1 O3 2.455(4) 2_566
Sm1 O4 2.455(4) 2_566
Sm1 O6 2.475(4) 2_565
Sm1 O1 2.481(4) .
Sm1 O5 2.515(4) 2_565
Sm1 O2 2.687(4) .
Sm1 C8 2.813(6) 2_566
Sm1 C9 2.848(6) 2_565
S1 O10 1.441(5) .
S1 O9 1.440(5) .
S1 C4 1.762(6) .
S1 C13 1.762(6) .
O1 C1 1.252(7) .
O2 C1 1.267(7) .
O2 Sm1 2.391(4) 2_666
O3 C8 1.269(7) .
O3 Sm1 2.455(4) 2_566
O4 C8 1.257(7) .
O4 Sm1 2.455(4) 2_566
O5 C9 1.256(8) .
O5 Sm1 2.515(4) 2_565
O6 C9 1.254(8) .
O6 Sm1 2.475(4) 2_565
O7 C16 1.223(7) .
O8 C16 1.290(7) .
O8 H8 0.8200 .
C1 C2 1.497(8) .
C2 C3 1.372(8) .
C2 C7 1.404(8) .
C3 C4 1.388(8) .
C3 H3 0.9300 .
C4 C5 1.384(9) .
C5 C6 1.383(9) .
C5 H5 0.9300 .
C6 C7 1.394(8) .
C6 H6 0.9300 .
C7 C8 1.486(8) .
C8 Sm1 2.813(6) 2_566
C9 C10 1.509(9) .
C9 Sm1 2.848(6) 2_565
C10 C15 1.393(8) .
C10 C11 1.397(9) .
C11 C12 1.374(9) .
C11 H11 0.9300 .
C12 C13 1.390(9) .
C12 H12 0.9300 .
C13 C14 1.383(8) .
C14 C15 1.392(8) .
C14 H14 0.9300 .
C15 C16 1.499(8) .

loop_
_geom_torsion_atom_site_label_1
_geom_torsion_atom_site_label_2
_geom_torsion_atom_site_label_3
_geom_torsion_atom_site_label_4
_geom_torsion
_geom_torsion_site_symmetry_1
_geom_torsion_site_symmetry_4
O2 Sm1 O1 C1 5.4(4) 2_666 .
O12 Sm1 O1 C1 -121.3(4) . .
O3 Sm1 O1 C1 80.3(4) 2_566 .
O4 Sm1 O1 C1 103.8(4) 2_566 .
O6 Sm1 O1 C1 161.9(4) 2_565 .
O5 Sm1 O1 C1 -144.4(4) 2_565 .
O2 Sm1 O1 C1 3.4(3) . .
C8 Sm1 O1 C1 90.9(4) 2_566 .
C9 Sm1 O1 C1 -172.0(4) 2_565 .
O2 Sm1 O2 C1 178.7(4) 2_666 .
O12 Sm1 O2 C1 133.4(3) . .
O3 Sm1 O2 C1 -95.1(3) 2_566 .
O4 Sm1 O2 C1 -121.6(3) 2_566 .
O6 Sm1 O2 C1 -29.3(4) 2_565 .
O1 Sm1 O2 C1 -3.3(3) . .
O5 Sm1 O2 C1 29.6(3) 2_565 .
C8 Sm1 O2 C1 -107.3(3) 2_566 .
C9 Sm1 O2 C1 1.9(4) 2_565 .
O2 Sm1 O2 Sm1 0.0 2_666 2_666
O12 Sm1 O2 Sm1 -45.3(3) . 2_666
O3 Sm1 O2 Sm1 86.14(19) 2_566 2_666
O4 Sm1 O2 Sm1 59.6(2) 2_566 2_666
O6 Sm1 O2 Sm1 152.02(16) 2_565 2_666
O1 Sm1 O2 Sm1 178.0(3) . 2_666
O5 Sm1 O2 Sm1 -149.15(16) 2_565 2_666
C8 Sm1 O2 Sm1 73.9(2) 2_566 2_666
C9 Sm1 O2 Sm1 -176.81(17) 2_565 2_666
Sm1 O1 C1 O2 -6.4(6) . .
Sm1 O1 C1 C2 168.6(4) . .
Sm1 O2 C1 O1 -176.9(6) 2_666 .
Sm1 O2 C1 O1 5.8(5) . .
Sm1 O2 C1 C2 8.3(12) 2_666 .
Sm1 O2 C1 C2 -169.1(5) . .
O1 C1 C2 C3 -81.2(7) . .
O2 C1 C2 C3 93.8(7) . .
O1 C1 C2 C7 97.4(7) . .
O2 C1 C2 C7 -87.6(7) . .
C7 C2 C3 C4 -1.2(9) . .
C1 C2 C3 C4 177.5(5) . .
C2 C3 C4 C5 0.7(9) . .
C2 C3 C4 S1 -176.3(5) . .
O10 S1 C4 C5 31.9(6) . .
O9 S1 C4 C5 163.0(5) . .
C13 S1 C4 C5 -82.7(6) . .
O10 S1 C4 C3 -151.0(5) . .
O9 S1 C4 C3 -19.9(6) . .
C13 S1 C4 C3 94.3(5) . .
C3 C4 C5 C6 -0.4(10) . .
S1 C4 C5 C6 176.7(5) . .
C4 C5 C6 C7 0.5(10) . .
C5 C6 C7 C2 -1.0(9) . .
C5 C6 C7 C8 -179.7(6) . .
C3 C2 C7 C6 1.3(9) . .
C1 C2 C7 C6 -177.3(5) . .
C3 C2 C7 C8 -179.9(5) . .
C1 C2 C7 C8 1.5(9) . .
Sm1 O4 C8 O3 1.2(6) 2_566 .
Sm1 O4 C8 C7 -178.4(5) 2_566 .
Sm1 O3 C8 O4 -1.2(6) 2_566 .
Sm1 O3 C8 C7 178.4(5) 2_566 .
C6 C7 C8 O4 -5.9(8) . .
C2 C7 C8 O4 175.4(6) . .
C6 C7 C8 O3 174.5(5) . .
C2 C7 C8 O3 -4.2(8) . .
C6 C7 C8 Sm1 -119(15) . 2_566
C2 C7 C8 Sm1 62(15) . 2_566
Sm1 O6 C9 O5 -0.6(6) 2_565 .
Sm1 O6 C9 C10 176.1(5) 2_565 .
Sm1 O5 C9 O6 0.6(6) 2_565 .
Sm1 O5 C9 C10 -176.1(5) 2_565 .
O6 C9 C10 C15 111.8(7) . .
O5 C9 C10 C15 -71.4(8) . .
Sm1 C9 C10 C15 -175(7) 2_565 .
O6 C9 C10 C11 -69.8(8) . .
O5 C9 C10 C11 107.0(7) . .
Sm1 C9 C10 C11 3(8) 2_565 .
C15 C10 C11 C12 1.7(10) . .
C9 C10 C11 C12 -176.8(6) . .
C10 C11 C12 C13 -1.1(11) . .
C11 C12 C13 C14 -1.2(10) . .
C11 C12 C13 S1 -179.2(5) . .
O10 S1 C13 C14 -38.0(6) . .
O9 S1 C13 C14 -169.2(5) . .
C4 S1 C13 C14 75.8(5) . .
O10 S1 C13 C12 140.1(5) . .
O9 S1 C13 C12 8.9(6) . .
C4 S1 C13 C12 -106.1(5) . .
C12 C13 C14 C15 2.8(9) . .
S1 C13 C14 C15 -179.2(4) . .
C13 C14 C15 C10 -2.1(9) . .
C13 C14 C15 C16 -178.1(5) . .
C11 C10 C15 C14 -0.1(9) . .
C9 C10 C15 C14 178.3(6) . .
C11 C10 C15 C16 175.8(6) . .
C9 C10 C15 C16 -5.8(9) . .
C14 C15 C16 O7 169.3(6) . .
C10 C15 C16 O7 -6.6(9) . .
C14 C15 C16 O8 -9.0(8) . .
C10 C15 C16 O8 175.1(5) . .
